data_4502752
loop_
_publ_author_name
'Zhang, Huabin'
'Li, Ning'
'Tian, Chongbin'
'Liu, Tianfu'
'Du, Fenglei'
'Lin, Ping'
'Li, Zhihua'
'Du, Shaowu'

_publ_section_title
;
 Unusual High Thermal Stability within a Series of Novel Lanthanide TATB
 Frameworks: Synthesis, Structure, and Properties
 (TATB&#x00A0;=&#x00A0;4,4&#x2032;,4&#x2033;-s-Triazine-2,4,6-triyl-tribenzoate)
;
_journal_issue 2
_journal_name_full 'Crystal Growth &amp; Design'
_journal_page_first 670
_journal_paper_doi 10.1021/cg2008655
_journal_volume 12
_journal_year 2012
_chemical_formula_moiety 'C24 H12 Eu N3 O7'
_chemical_formula_sum 'C24 H12 Eu N3 O7'
_chemical_formula_weight 606.33
_chemical_name_systematic
; 
 ? 
;
_space_group_IT_number 70
_symmetry_cell_setting orthorhombic
_symmetry_space_group_name_Hall '-F 2uv 2vw'
_symmetry_space_group_name_H-M 'F d d d :2'
_atom_sites_solution_hydrogens geom
_atom_sites_solution_primary direct
_atom_sites_solution_secondary difmap
_audit_creation_method SHELXL-97
_cell_angle_alpha 90.00
_cell_angle_beta 90.00
_cell_angle_gamma 90.00
_cell_formula_units_Z 32
_cell_length_a 22.252(4)
_cell_length_b 28.629(5)
_cell_length_c 29.191(5)
_cell_measurement_temperature 293(2)
_cell_volume 18596(6)
_computing_structure_refinement 'SHELXL-97 (Sheldrick, 1997)'
_computing_structure_solution 'SHELXS-97 (Sheldrick, 1990)'
_diffrn_ambient_temperature 293(2)
_diffrn_detector_area_resol_mean 28.5714
_diffrn_measured_fraction_theta_full 0.958
_diffrn_measured_fraction_theta_max 0.958
_diffrn_measurement_device_type
;
Saturn724+ (2x2 bin mode)
;
_diffrn_measurement_method CCD_Profile_fitting
_diffrn_radiation_monochromator graphite
_diffrn_radiation_source 'fine-focus sealed tube'
_diffrn_radiation_type MoK\a
_diffrn_radiation_wavelength 0.71073
_diffrn_reflns_av_R_equivalents 0.0273
_diffrn_reflns_av_sigmaI/netI 0.0124
_diffrn_reflns_limit_h_max 26
_diffrn_reflns_limit_h_min -28
_diffrn_reflns_limit_k_max 37
_diffrn_reflns_limit_k_min -37
_diffrn_reflns_limit_l_max 37
_diffrn_reflns_limit_l_min -37
_diffrn_reflns_number 30853
_diffrn_reflns_theta_full 27.47
_diffrn_reflns_theta_max 27.47
_diffrn_reflns_theta_min 2.39
_exptl_absorpt_coefficient_mu 2.748
_exptl_absorpt_correction_T_max 1.0
_exptl_absorpt_correction_T_min 0.9156
_exptl_absorpt_correction_type multi-scan
_exptl_absorpt_process_details '(SADABS; Bruker, 2000)'
_exptl_crystal_colour colorless
_exptl_crystal_density_diffrn 1.733
_exptl_crystal_density_method 'not measured'
_exptl_crystal_description prism
_exptl_crystal_F_000 9472
_exptl_crystal_size_max 0.2
_exptl_crystal_size_mid 0.2
_exptl_crystal_size_min 0.2
_refine_diff_density_max 1.309
_refine_diff_density_min -0.993
_refine_diff_density_rms 0.137
_refine_ls_extinction_method none
_refine_ls_goodness_of_fit_ref 1.049
_refine_ls_hydrogen_treatment constr
_refine_ls_matrix_type full
_refine_ls_number_parameters 316
_refine_ls_number_reflns 5124
_refine_ls_number_restraints 0
_refine_ls_restrained_S_all 1.049
_refine_ls_R_factor_all 0.0415
_refine_ls_R_factor_gt 0.0411
_refine_ls_shift/su_max 0.000
_refine_ls_shift/su_mean 0.000
_refine_ls_structure_factor_coef Fsqd
_refine_ls_weighting_details 'calc w=1/[\s^2^(Fo^2^)+(0.0501P)^2^+703.6691P] where P=(Fo^2^+2Fc^2^)/3'
_refine_ls_weighting_scheme calc
_refine_ls_wR_factor_gt 0.1242
_refine_ls_wR_factor_ref 0.1245
_reflns_number_gt 5063
_reflns_number_total 5124
_reflns_threshold_expression >2sigma(I)
_cod_data_source_file cg2008655_si_003.cif
_cod_data_source_block 2
_cod_depositor_comments
;
The following automatic conversions were performed:

'_exptl_absorpt_correction_type' value 'Multi-scan' changed to
'multi-scan' according to
/home/saulius/struct/CIF-dictionaries/cif_core.dic dictionary named
'cif_core.dic' version 2.4.1 from 2010-06-29.

Automatic conversion script
Id: cif_fix_values 1715 2011-07-08 13:25:40Z adriana 
;
_cod_original_cell_volume 18596(5)
_cod_original_sg_symbol_H-M Fddd
_cod_database_code 4502752

loop_
_symmetry_equiv_pos_as_xyz
'x, y, z'
'-x+3/4, -y+3/4, z'
'-x+3/4, y, -z+3/4'
'x, -y+3/4, -z+3/4'
'x, y+1/2, z+1/2'
'-x+3/4, -y+5/4, z+1/2'
'-x+3/4, y+1/2, -z+5/4'
'x, -y+5/4, -z+5/4'
'x+1/2, y, z+1/2'
'-x+5/4, -y+3/4, z+1/2'
'-x+5/4, y, -z+5/4'
'x+1/2, -y+3/4, -z+5/4'
'x+1/2, y+1/2, z'
'-x+5/4, -y+5/4, z'
'-x+5/4, y+1/2, -z+3/4'
'x+1/2, -y+5/4, -z+3/4'
'-x, -y, -z'
'x-3/4, y-3/4, -z'
'x-3/4, -y, z-3/4'
'-x, y-3/4, z-3/4'
'-x, -y+1/2, -z+1/2'
'x-3/4, y-1/4, -z+1/2'
'x-3/4, -y+1/2, z-1/4'
'-x, y-1/4, z-1/4'
'-x+1/2, -y, -z+1/2'
'x-1/4, y-3/4, -z+1/2'
'x-1/4, -y, z-1/4'
'-x+1/2, y-3/4, z-1/4'
'-x+1/2, -y+1/2, -z'
'x-1/4, y-1/4, -z'
'x-1/4, -y+1/2, z-3/4'
'-x+1/2, y-1/4, z-3/4'

loop_
_atom_site_label
_atom_site_type_symbol
_atom_site_fract_x
_atom_site_fract_y
_atom_site_fract_z
_atom_site_U_iso_or_equiv
_atom_site_adp_type
_atom_site_occupancy
_atom_site_symmetry_multiplicity
_atom_site_calc_flag
_atom_site_refinement_flags
Eu1 Eu 0.195210(12) 0.221352(8) 0.047205(9) 0.02230(11) Uani 1 1 d .
O1 O 0.6424(2) 0.48038(18) 0.25286(19) 0.0481(13) Uani 1 1 d .
O2 O 0.7051(2) 0.44504(19) 0.30162(18) 0.0480(13) Uani 1 1 d .
O3 O 0.5023(2) 0.04055(14) 0.46116(16) 0.0383(10) Uani 1 1 d .
O4 O 0.5693(2) 0.08831(17) 0.49056(17) 0.0436(11) Uani 1 1 d .
O5 O 0.15550(19) 0.20944(19) 0.18133(15) 0.0399(10) Uani 1 1 d .
O6 O 0.2041(2) 0.24398(17) 0.12300(14) 0.0379(10) Uani 1 1 d .
O7W O 0.1917(4) 0.1420(2) 0.0832(3) 0.080(2) Uani 1 1 d .
N1 N 0.5090(2) 0.26045(18) 0.32887(19) 0.0353(12) Uani 1 1 d .
N2 N 0.4440(2) 0.29198(19) 0.2721(2) 0.0384(13) Uani 1 1 d .
N3 N 0.4204(2) 0.21954(18) 0.30747(19) 0.0358(12) Uani 1 1 d .
C1 C 0.4932(3) 0.2934(2) 0.2988(2) 0.0347(14) Uani 1 1 d .
C2 C 0.4095(3) 0.2543(2) 0.2777(2) 0.0323(12) Uani 1 1 d .
C3 C 0.4715(3) 0.2239(2) 0.3314(2) 0.0308(12) Uani 1 1 d .
C4 C 0.5334(3) 0.3341(2) 0.2948(2) 0.0344(13) Uani 1 1 d .
C5 C 0.5200(3) 0.3710(3) 0.2658(3) 0.051(2) Uani 1 1 d .
H5A H 0.4846 0.3705 0.2490 0.061 Uiso 1 1 calc R
C6 C 0.5584(3) 0.4080(3) 0.2617(3) 0.057(2) Uani 1 1 d .
H6A H 0.5485 0.4326 0.2423 0.068 Uiso 1 1 calc R
C7 C 0.6121(3) 0.4092(2) 0.2861(2) 0.0350(13) Uani 1 1 d .
C8 C 0.6254(3) 0.3729(2) 0.3153(2) 0.0386(14) Uani 1 1 d .
H8A H 0.6609 0.3734 0.3321 0.046 Uiso 1 1 calc R
C9 C 0.5861(3) 0.3356(2) 0.3198(2) 0.0415(16) Uani 1 1 d .
H9A H 0.5952 0.3114 0.3399 0.050 Uiso 1 1 calc R
C10 C 0.6566(3) 0.4478(2) 0.2799(2) 0.0377(14) Uani 1 1 d .
C11 C 0.3544(3) 0.2502(2) 0.2495(2) 0.0323(12) Uani 1 1 d .
C12 C 0.3101(3) 0.2188(2) 0.2617(2) 0.0402(15) Uani 1 1 d .
H12A H 0.3140 0.2014 0.2884 0.048 Uiso 1 1 calc R
C13 C 0.2598(3) 0.2130(2) 0.2344(2) 0.0387(14) Uani 1 1 d .
H13A H 0.2296 0.1925 0.2433 0.046 Uiso 1 1 calc R
C14 C 0.2545(2) 0.2377(2) 0.19392(19) 0.0271(11) Uani 1 1 d .
C15 C 0.2993(3) 0.2689(3) 0.1812(2) 0.0388(15) Uani 1 1 d .
H15A H 0.2962 0.2850 0.1536 0.047 Uiso 1 1 calc R
C16 C 0.3482(3) 0.2761(2) 0.2093(2) 0.0386(15) Uani 1 1 d .
H16A H 0.3771 0.2982 0.2014 0.046 Uiso 1 1 calc R
C17 C 0.2007(2) 0.2303(2) 0.16404(19) 0.0289(11) Uani 1 1 d .
C18 C 0.4878(3) 0.1857(2) 0.3629(2) 0.0310(12) Uani 1 1 d .
C19 C 0.4536(3) 0.1446(2) 0.3646(2) 0.0375(14) Uani 1 1 d .
H19A H 0.4215 0.1408 0.3446 0.045 Uiso 1 1 calc R
C20 C 0.4671(3) 0.1097(2) 0.3955(2) 0.0359(13) Uani 1 1 d .
H20A H 0.4433 0.0830 0.3970 0.043 Uiso 1 1 calc R
C21 C 0.5163(3) 0.11456(18) 0.42430(19) 0.0270(11) Uani 1 1 d .
C22 C 0.5519(3) 0.1543(2) 0.4221(2) 0.0306(12) Uani 1 1 d .
H22A H 0.5852 0.1573 0.4411 0.037 Uiso 1 1 calc R
C23 C 0.5374(3) 0.1895(2) 0.3914(2) 0.0324(12) Uani 1 1 d .
H23A H 0.5614 0.2161 0.3899 0.039 Uiso 1 1 calc R
C24 C 0.5301(3) 0.07847(19) 0.46030(19) 0.0287(11) Uani 1 1 d .

loop_
_atom_site_aniso_label
_atom_site_aniso_U_11
_atom_site_aniso_U_22
_atom_site_aniso_U_33
_atom_site_aniso_U_23
_atom_site_aniso_U_13
_atom_site_aniso_U_12
Eu1 0.02398(16) 0.01952(15) 0.02340(15) -0.00148(9) 0.00107(9) 0.00175(9)
O1 0.035(2) 0.048(3) 0.062(3) 0.029(2) -0.004(2) -0.017(2)
O2 0.035(2) 0.057(3) 0.052(3) 0.018(2) -0.010(2) -0.021(2)
O3 0.051(3) 0.0227(19) 0.041(2) 0.0090(17) -0.001(2) -0.0040(18)
O4 0.046(3) 0.041(2) 0.043(2) 0.022(2) -0.011(2) -0.009(2)
O5 0.023(2) 0.065(3) 0.032(2) 0.000(2) -0.0027(17) -0.005(2)
O6 0.038(2) 0.054(3) 0.0216(18) -0.0004(18) -0.0072(17) -0.010(2)
O7W 0.101(6) 0.045(3) 0.096(5) 0.033(3) 0.001(4) -0.016(3)
N1 0.034(3) 0.030(2) 0.042(3) 0.016(2) -0.015(2) -0.012(2)
N2 0.033(3) 0.036(3) 0.046(3) 0.015(2) -0.020(2) -0.011(2)
N3 0.034(3) 0.035(3) 0.038(3) 0.016(2) -0.017(2) -0.011(2)
C1 0.033(3) 0.031(3) 0.039(3) 0.016(2) -0.014(2) -0.012(2)
C2 0.031(3) 0.028(3) 0.038(3) 0.012(2) -0.013(2) -0.007(2)
C3 0.030(3) 0.028(3) 0.035(3) 0.011(2) -0.010(2) -0.007(2)
C4 0.033(3) 0.031(3) 0.039(3) 0.014(2) -0.013(2) -0.011(2)
C5 0.039(4) 0.044(4) 0.069(5) 0.033(4) -0.028(3) -0.019(3)
C6 0.046(4) 0.052(4) 0.072(5) 0.038(4) -0.022(4) -0.025(3)
C7 0.031(3) 0.035(3) 0.039(3) 0.012(3) -0.005(2) -0.013(2)
C8 0.032(3) 0.040(3) 0.044(3) 0.013(3) -0.016(3) -0.010(3)
C9 0.042(4) 0.036(3) 0.046(4) 0.018(3) -0.021(3) -0.012(3)
C10 0.029(3) 0.039(3) 0.045(3) 0.013(3) 0.000(3) -0.010(3)
C11 0.029(3) 0.035(3) 0.033(3) 0.010(2) -0.011(2) -0.008(2)
C12 0.039(3) 0.049(4) 0.033(3) 0.018(3) -0.015(3) -0.016(3)
C13 0.032(3) 0.051(4) 0.033(3) 0.012(3) -0.007(2) -0.018(3)
C14 0.022(2) 0.033(3) 0.026(3) 0.000(2) -0.001(2) 0.000(2)
C15 0.034(3) 0.051(4) 0.031(3) 0.017(3) -0.011(2) -0.011(3)
C16 0.031(3) 0.042(3) 0.043(3) 0.019(3) -0.011(3) -0.011(3)
C17 0.022(2) 0.041(3) 0.024(3) -0.002(2) 0.000(2) -0.001(2)
C18 0.029(3) 0.030(3) 0.035(3) 0.012(2) -0.010(2) -0.008(2)
C19 0.041(3) 0.028(3) 0.044(3) 0.010(2) -0.016(3) -0.009(2)
C20 0.042(3) 0.025(3) 0.041(3) 0.011(2) -0.007(3) -0.012(2)
C21 0.033(3) 0.019(2) 0.029(3) 0.006(2) -0.002(2) 0.002(2)
C22 0.027(3) 0.030(3) 0.035(3) 0.009(2) -0.008(2) -0.001(2)
C23 0.027(3) 0.030(3) 0.040(3) 0.012(2) -0.009(2) -0.010(2)
C24 0.032(3) 0.024(2) 0.030(3) 0.009(2) 0.005(2) 0.002(2)

loop_
_atom_type_symbol
_atom_type_description
_atom_type_scat_dispersion_real
_atom_type_scat_dispersion_imag
_atom_type_scat_source
C C 0.0033 0.0016 'International Tables Vol C Tables 4.2.6.8 and 6.1.1.4'
H H 0.0000 0.0000 'International Tables Vol C Tables 4.2.6.8 and 6.1.1.4'
N N 0.0061 0.0033 'International Tables Vol C Tables 4.2.6.8 and 6.1.1.4'
O O 0.0106 0.0060 'International Tables Vol C Tables 4.2.6.8 and 6.1.1.4'
Eu Eu -0.1578 3.6682 'International Tables Vol C Tables 4.2.6.8 and 6.1.1.4'

loop_
_geom_angle_atom_site_label_1
_geom_angle_atom_site_label_2
_geom_angle_atom_site_label_3
_geom_angle
_geom_angle_site_symmetry_1
_geom_angle_site_symmetry_3
O6 Eu1 O1 118.49(19) . 12_454
O6 Eu1 O2 87.50(18) . 24_655
O1 Eu1 O2 134.59(17) 12_454 24_655
O6 Eu1 O5 82.38(16) . 11_454
O1 Eu1 O5 76.84(17) 12_454 11_454
O2 Eu1 O5 147.11(18) 24_655 11_454
O6 Eu1 O3 79.53(16) . 26_565
O1 Eu1 O3 73.12(18) 12_454 26_565
O2 Eu1 O3 76.51(18) 24_655 26_565
O5 Eu1 O3 131.35(17) 11_454 26_565
O6 Eu1 O4 150.44(18) . 6_544
O1 Eu1 O4 85.5(2) 12_454 6_544
O2 Eu1 O4 86.38(19) 24_655 6_544
O5 Eu1 O4 87.24(17) 11_454 6_544
O3 Eu1 O4 126.68(16) 26_565 6_544
O6 Eu1 O7W 81.7(2) . .
O1 Eu1 O7W 141.8(2) 12_454 .
O2 Eu1 O7W 73.5(2) 24_655 .
O5 Eu1 O7W 74.1(2) 11_454 .
O3 Eu1 O7W 145.0(2) 26_565 .
O4 Eu1 O7W 68.9(2) 6_544 .
O6 Eu1 O3 149.20(15) . 6_544
O1 Eu1 O3 73.68(16) 12_454 6_544
O2 Eu1 O3 67.34(17) 24_655 6_544
O5 Eu1 O3 128.37(15) 11_454 6_544
O3 Eu1 O3 77.57(14) 26_565 6_544
O4 Eu1 O3 49.40(15) 6_544 6_544
O7W Eu1 O3 106.3(2) . 6_544
O6 Eu1 C24 159.70(17) . 6_544
O1 Eu1 C24 80.91(18) 12_454 6_544
O2 Eu1 C24 73.56(18) 24_655 6_544
O5 Eu1 C24 109.59(17) 11_454 6_544
O3 Eu1 C24 102.43(16) 26_565 6_544
O4 Eu1 C24 24.75(16) 6_544 6_544
O7W Eu1 C24 85.9(2) . 6_544
O3 Eu1 C24 24.86(14) 6_544 6_544
O6 Eu1 Eu1 119.23(11) . 29
O1 Eu1 Eu1 68.58(12) 12_454 29
O2 Eu1 Eu1 66.17(12) 24_655 29
O5 Eu1 Eu1 144.89(11) 11_454 29
O3 Eu1 Eu1 42.57(11) 26_565 29
O4 Eu1 Eu1 84.26(12) 6_544 29
O7W Eu1 Eu1 132.49(19) . 29
O3 Eu1 Eu1 35.00(9) 6_544 29
C24 Eu1 Eu1 59.86(12) 6_544 29
C10 O1 Eu1 134.8(4) . 12_554
C10 O2 Eu1 140.0(4) . 20_666
C24 O3 Eu1 172.3(4) . 22_655
C24 O3 Eu1 85.3(4) . 6_545
Eu1 O3 Eu1 102.43(14) 22_655 6_545
C24 O4 Eu1 103.2(3) . 6_545
C17 O5 Eu1 142.2(4) . 11_454
C17 O6 Eu1 144.6(4) . .
C1 N1 C3 115.0(5) . .
C2 N2 C1 115.0(5) . .
C3 N3 C2 114.9(5) . .
N1 C1 N2 125.0(5) . .
N1 C1 C4 116.7(5) . .
N2 C1 C4 118.2(5) . .
N2 C2 N3 125.1(5) . .
N2 C2 C11 118.2(5) . .
N3 C2 C11 116.7(5) . .
N3 C3 N1 125.0(5) . .
N3 C3 C18 117.7(5) . .
N1 C3 C18 117.3(5) . .
C9 C4 C5 118.7(6) . .
C9 C4 C1 119.9(5) . .
C5 C4 C1 121.3(5) . .
C6 C5 C4 120.7(6) . .
C5 C6 C7 120.6(6) . .
C8 C7 C6 119.0(6) . .
C8 C7 C10 119.3(6) . .
C6 C7 C10 121.6(6) . .
C7 C8 C9 120.2(6) . .
C4 C9 C8 120.7(6) . .
O2 C10 O1 125.4(6) . .
O2 C10 C7 117.5(6) . .
O1 C10 C7 117.1(6) . .
C12 C11 C16 119.5(5) . .
C12 C11 C2 120.0(5) . .
C16 C11 C2 120.5(5) . .
C11 C12 C13 120.4(6) . .
C14 C13 C12 120.1(6) . .
C13 C14 C15 119.7(5) . .
C13 C14 C17 119.7(5) . .
C15 C14 C17 120.6(5) . .
C16 C15 C14 120.3(6) . .
C15 C16 C11 119.9(6) . .
O6 C17 O5 124.7(5) . .
O6 C17 C14 117.5(5) . .
O5 C17 C14 117.8(5) . .
C23 C18 C19 118.4(5) . .
C23 C18 C3 120.8(5) . .
C19 C18 C3 120.7(5) . .
C20 C19 C18 120.9(6) . .
C19 C20 C21 119.7(5) . .
C20 C21 C22 120.3(5) . .
C20 C21 C24 121.0(5) . .
C22 C21 C24 118.6(5) . .
C23 C22 C21 119.6(5) . .
C22 C23 C18 121.0(5) . .
O3 C24 O4 121.2(5) . .
O3 C24 C21 120.6(5) . .
O4 C24 C21 118.2(5) . .
O3 C24 Eu1 69.9(3) . 6_545
O4 C24 Eu1 52.1(3) . 6_545
C21 C24 Eu1 165.1(4) . 6_545

loop_
_geom_bond_atom_site_label_1
_geom_bond_atom_site_label_2
_geom_bond_distance
_geom_bond_site_symmetry_2
Eu1 O6 2.314(4) .
Eu1 O1 2.330(4) 12_454
Eu1 O2 2.347(5) 24_655
Eu1 O5 2.352(4) 11_454
Eu1 O3 2.366(4) 26_565
Eu1 O4 2.399(4) 6_544
Eu1 O7W 2.505(6) .
Eu1 O3 2.791(5) 6_544
Eu1 C24 2.962(5) 6_544
O1 C10 1.263(8) .
O1 Eu1 2.330(4) 12_554
O2 C10 1.253(8) .
O2 Eu1 2.347(5) 20_666
O3 C24 1.249(7) .
O3 Eu1 2.366(4) 22_655
O3 Eu1 2.791(5) 6_545
O4 C24 1.273(8) .
O4 Eu1 2.399(4) 6_545
O5 C17 1.274(7) .
O5 Eu1 2.352(4) 11_454
O6 C17 1.262(7) .
N1 C1 1.336(7) .
N1 C3 1.341(7) .
N2 C2 1.333(7) .
N2 C1 1.344(7) .
N3 C3 1.338(7) .
N3 C2 1.344(7) .
C1 C4 1.474(8) .
C2 C11 1.483(8) .
C3 C18 1.475(7) .
C4 C9 1.381(8) .
C4 C5 1.386(8) .
C5 C6 1.366(9) .
C6 C7 1.392(9) .
C7 C8 1.375(8) .
C7 C10 1.497(8) .
C8 C9 1.386(9) .
C11 C12 1.381(8) .
C11 C16 1.396(8) .
C12 C13 1.383(8) .
C13 C14 1.381(8) .
C14 C15 1.390(8) .
C14 C17 1.496(7) .
C15 C16 1.378(8) .
C18 C23 1.387(8) .
C18 C19 1.403(8) .
C19 C20 1.378(8) .
C20 C21 1.386(8) .
C21 C22 1.389(8) .
C21 C24 1.506(7) .
C22 C23 1.386(8) .
C24 Eu1 2.962(5) 6_545
